data_4021137
loop_
_publ_author_name
'Albert Padwa'
'Andrew C. Flick'
'Carolyn A. Leverett'
'Thomas Stengel'

_publ_section_title
;
 Rhodium(II)-Catalyzed Aziridination of
 Allyl-Substituted Sulfonamides and Carbamates
;
_journal_name_full 'Journal of Organic Chemistry'
_journal_page_first 6377
_journal_page_last 6386
_journal_paper_doi 10.1021/jo048990k
_journal_volume 69
_journal_year 2004
_chemical_formula_sum 'C19 H16 N2 O5 S'
_chemical_formula_weight 384.40
_space_group_IT_number 14
_symmetry_cell_setting monoclinic
_symmetry_space_group_name_Hall '-P 2yn'
_symmetry_space_group_name_H-M 'P 1 21/n 1'
_cell_angle_alpha 90.00
_cell_angle_beta 100.514(2)
_cell_angle_gamma 90.00
_cell_formula_units_Z 4
_cell_length_a 9.4627(9)
_cell_length_b 13.6632(13)
_cell_length_c 14.2294(13)
_cell_measurement_temperature 296(2)
_cell_volume 1808.8(3)
_diffrn_ambient_temperature 296(2)
_exptl_crystal_density_diffrn 1.412
_cod_depositor_comments
;
The following automatic conversions were performed:
'_symmetry_cell_setting' value 'Monoclinic' changed to 'monoclinic'
according to '/home/saulius/struct/CIF-dictionaries/cif_core.dic'
dictionary named 'cif_core.dic' version 2.4.1 from 2010-06-29.

Automatic conversion script
Id: cif_fix_enum 1527 2010-12-29 10:47:43Z saulius 
;
_cod_original_sg_symbol_H-M 'P 21/n'
_cod_database_code 4021137

loop_
_symmetry_equiv_pos_as_xyz
'x, y, z'
'-x+1/2, y+1/2, -z+1/2'
'-x, -y, -z'
'x-1/2, -y-1/2, z-1/2'

loop_
_atom_site_label
_atom_site_type_symbol
_atom_site_fract_x
_atom_site_fract_y
_atom_site_fract_z
_atom_site_U_iso_or_equiv
_atom_site_adp_type
_atom_site_occupancy
_atom_site_symmetry_multiplicity
_atom_site_calc_flag
_atom_site_refinement_flags
_atom_site_disorder_assembly
_atom_site_disorder_group
S1 S 0.01511(7) 0.74825(5) 0.20541(5) 0.0478(2) Uani 1 1 d . . .
N1 N 0.1117(2) 0.64701(15) 0.22961(14) 0.0447(5) Uani 1 1 d . . .
N2 N 0.2261(3) 0.46445(18) 0.41477(18) 0.0611(6) Uani 1 1 d . . .
H2A H 0.2609 0.4166 0.3870 0.073 Uiso 1 1 calc R . .
O1 O 0.04572(18) 0.48343(13) 0.25005(14) 0.0563(5) Uani 1 1 d . . .
O2 O 0.1607(2) 0.54659(17) 0.53254(15) 0.0645(6) Uani 1 1 d . . .
O3 O 0.1646(2) 0.38244(19) 0.54167(19) 0.0890(8) Uani 1 1 d . . .
O4 O 0.0726(2) 0.79853(15) 0.13256(13) 0.0651(6) Uani 1 1 d . . .
O5 O -0.13139(19) 0.71803(16) 0.18784(14) 0.0615(5) Uani 1 1 d . . .
C1 C 0.0709(2) 0.57371(18) 0.29610(18) 0.0444(6) Uani 1 1 d . . .
H1 H -0.0122 0.5953 0.3230 0.053 Uiso 1 1 calc R . .
C2 C 0.2085(2) 0.56180(19) 0.37565(18) 0.0459(6) Uani 1 1 d . . .
C3 C 0.3248(3) 0.5971(2) 0.32377(19) 0.0503(6) Uani 1 1 d . . .
C4 C 0.4710(3) 0.5833(3) 0.3476(2) 0.0741(9) Uani 1 1 d . . .
H4A H 0.5107 0.5468 0.4011 0.089 Uiso 1 1 calc R . .
C5 C 0.5588(3) 0.6256(3) 0.2893(3) 0.0857(12) Uani 1 1 d . . .
H5A H 0.6579 0.6176 0.3044 0.103 Uiso 1 1 calc R . .
C6 C 0.4994(3) 0.6788(3) 0.2104(2) 0.0754(10) Uani 1 1 d . . .
H6A H 0.5595 0.7074 0.1733 0.090 Uiso 1 1 calc R . .
C7 C 0.3524(3) 0.6912(2) 0.1844(2) 0.0620(8) Uani 1 1 d . . .
H7A H 0.3126 0.7261 0.1299 0.074 Uiso 1 1 calc R . .
C8 C 0.2660(3) 0.6491(2) 0.24345(18) 0.0471(6) Uani 1 1 d . . .
C9 C -0.0910(3) 0.4762(3) 0.1889(3) 0.0918(13) Uani 1 1 d . . .
H9A H -0.1150 0.5382 0.1568 0.110 Uiso 1 1 calc R . .
H9B H -0.1640 0.4616 0.2266 0.110 Uiso 1 1 calc R . .
C10 C -0.0883(3) 0.4003(2) 0.1192(2) 0.0652(8) Uani 1 1 d . . .
C11 C -0.0868(4) 0.3384(3) 0.0640(3) 0.0918(12) Uani 1 1 d . . .
H11 H -0.0856 0.2886 0.0196 0.110 Uiso 1 1 calc R . .
C12 C 0.2006(3) 0.6172(2) 0.46782(19) 0.0535(7) Uani 1 1 d . . .
H12A H 0.2931 0.6460 0.4941 0.064 Uiso 1 1 calc R . .
H12B H 0.1295 0.6690 0.4557 0.064 Uiso 1 1 calc R . .
C13 C 0.1825(3) 0.4559(2) 0.4994(2) 0.0577(7) Uani 1 1 d . . .
C14 C 0.0493(3) 0.81771(18) 0.31048(18) 0.0438(6) Uani 1 1 d . . .
C15 C 0.1804(3) 0.8650(2) 0.3363(2) 0.0598(7) Uani 1 1 d . . .
H15A H 0.2460 0.8661 0.2949 0.072 Uiso 1 1 calc R . .
C16 C 0.2120(3) 0.9103(3) 0.4242(3) 0.0727(9) Uani 1 1 d . . .
H16A H 0.2994 0.9424 0.4425 0.087 Uiso 1 1 calc R . .
C17 C 0.1140(4) 0.9080(3) 0.4851(2) 0.0720(9) Uani 1 1 d . . .
H17A H 0.1366 0.9375 0.5449 0.086 Uiso 1 1 calc R . .
C18 C -0.0169(3) 0.8625(2) 0.4580(2) 0.0639(8) Uani 1 1 d . . .
H18A H -0.0829 0.8628 0.4991 0.077 Uiso 1 1 calc R . .
C19 C -0.0508(3) 0.8168(2) 0.3710(2) 0.0514(6) Uani 1 1 d . . .
H19A H -0.1390 0.7857 0.3528 0.062 Uiso 1 1 calc R . .

loop_
_atom_site_aniso_label
_atom_site_aniso_U_11
_atom_site_aniso_U_22
_atom_site_aniso_U_33
_atom_site_aniso_U_23
_atom_site_aniso_U_13
_atom_site_aniso_U_12
S1 0.0473(3) 0.0545(4) 0.0409(4) 0.0002(3) 0.0059(3) 0.0054(3)
N1 0.0402(10) 0.0534(12) 0.0412(11) -0.0059(10) 0.0096(8) 0.0027(9)
N2 0.0662(14) 0.0563(14) 0.0621(16) 0.0035(12) 0.0154(12) 0.0145(11)
O1 0.0439(9) 0.0469(10) 0.0734(13) -0.0163(9) -0.0020(8) 0.0007(7)
O2 0.0587(12) 0.0812(15) 0.0543(12) 0.0073(11) 0.0122(9) 0.0020(10)
O3 0.0719(14) 0.0928(18) 0.0988(18) 0.0378(15) 0.0060(12) 0.0034(12)
O4 0.0831(14) 0.0711(14) 0.0445(11) 0.0096(10) 0.0203(10) 0.0078(11)
O5 0.0453(10) 0.0722(13) 0.0610(12) -0.0055(10) -0.0064(8) 0.0080(9)
C1 0.0397(11) 0.0461(14) 0.0472(15) -0.0064(11) 0.0074(10) 0.0005(10)
C2 0.0456(13) 0.0480(14) 0.0439(14) -0.0031(11) 0.0077(10) 0.0045(10)
C3 0.0409(12) 0.0611(16) 0.0488(15) -0.0107(13) 0.0080(11) -0.0003(11)
C4 0.0431(15) 0.113(3) 0.063(2) -0.0005(19) 0.0014(13) 0.0073(16)
C5 0.0396(15) 0.148(4) 0.070(2) -0.014(2) 0.0101(14) -0.0035(18)
C6 0.0551(17) 0.112(3) 0.064(2) -0.012(2) 0.0259(15) -0.0179(17)
C7 0.0566(16) 0.082(2) 0.0513(17) -0.0073(15) 0.0208(13) -0.0006(14)
C8 0.0403(12) 0.0589(15) 0.0432(14) -0.0139(12) 0.0108(10) -0.0004(11)
C9 0.0469(16) 0.088(3) 0.129(3) -0.052(2) -0.0130(18) 0.0012(15)
C10 0.0486(15) 0.0642(19) 0.077(2) -0.0131(17) -0.0028(14) -0.0078(13)
C11 0.073(2) 0.108(3) 0.088(3) -0.038(3) -0.0005(18) -0.005(2)
C12 0.0556(15) 0.0589(17) 0.0457(15) -0.0023(13) 0.0085(12) 0.0028(12)
C13 0.0415(13) 0.0666(19) 0.0615(19) 0.0196(16) 0.0005(12) 0.0032(12)
C14 0.0469(13) 0.0422(13) 0.0439(14) 0.0006(11) 0.0122(10) 0.0049(10)
C15 0.0512(15) 0.0673(19) 0.0649(19) -0.0107(16) 0.0216(13) -0.0089(13)
C16 0.0536(16) 0.078(2) 0.088(2) -0.0285(19) 0.0141(16) -0.0118(14)
C17 0.078(2) 0.077(2) 0.061(2) -0.0250(17) 0.0125(16) 0.0054(17)
C18 0.0637(17) 0.073(2) 0.0602(19) -0.0103(16) 0.0251(14) 0.0035(15)
C19 0.0480(13) 0.0509(15) 0.0581(17) -0.0028(13) 0.0173(12) 0.0020(11)

loop_
_geom_bond_atom_site_label_1
_geom_bond_atom_site_label_2
_geom_bond_distance
_geom_bond_site_symmetry_2
_geom_bond_publ_flag
S1 O5 1.4242(19) . ?
S1 O4 1.431(2) . ?
S1 N1 1.659(2) . ?
S1 C14 1.750(3) . ?
N1 C8 1.437(3) . ?
N1 C1 1.477(3) . ?
N2 C13 1.347(4) . ?
N2 C2 1.440(4) . ?
O1 C1 1.397(3) . ?
O1 C9 1.424(3) . ?
O2 C13 1.355(4) . ?
O2 C12 1.432(3) . ?
O3 C13 1.198(3) . ?
C1 C2 1.570(3) . ?
C2 C3 1.511(3) . ?
C2 C12 1.528(4) . ?
C3 C8 1.374(4) . ?
C3 C4 1.377(4) . ?
C4 C5 1.401(5) . ?
C5 C6 1.369(5) . ?
C6 C7 1.383(4) . ?
C7 C8 1.398(4) . ?
C9 C10 1.439(5) . ?
C10 C11 1.157(5) . ?
C14 C15 1.388(4) . ?
C14 C19 1.392(3) . ?
C15 C16 1.378(4) . ?
C16 C17 1.380(4) . ?
C17 C18 1.378(4) . ?
C18 C19 1.371(4) . ?
